data_7061133
loop_
_publ_author_name
'Lu, Kimbal T.'
'Zhang, Yingjie'
'Wei, Tao'
'Ablott, Timothy A.'
'Nguyen, Thanh Ha'
'Zheng, Rongkun'

_publ_section_title
;
 Synthesis and characterization of a uranium oxide hydrate framework with
 Sr(ii) ions: structural insights and mixed uranium valences
;
_journal_issue 3
_journal_name_full 'New Journal of Chemistry'
_journal_page_first 1371
_journal_page_last 1380
_journal_paper_doi 10.1039/D1NJ05101F
_journal_volume 46
_journal_year 2022
_chemical_formula_moiety 'O21 Sr U5.5'
_chemical_formula_sum 'O21 Sr U5.5'
_chemical_formula_weight 1732.79
_space_group_crystal_system monoclinic
_space_group_IT_number 15
_space_group_name_Hall '-C 2yc'
_space_group_name_H-M_alt 'C 1 2/c 1'
_atom_sites_solution_primary dual
_audit_creation_date 2021-08-13
_audit_creation_method
;
Olex2 1.2
(compiled 2017.08.10 svn.r3458 for OlexSys, GUI svn.r5381)
;
_audit_update_record
;
2021-10-14 deposited with the CCDC.	2021-12-15 downloaded from the CCDC.
;
_cell_angle_alpha 90
_cell_angle_beta 103.04(3)
_cell_angle_gamma 90
_cell_formula_units_Z 8
_cell_length_a 13.289(3)
_cell_length_b 10.170(2)
_cell_length_c 26.139(5)
_cell_measurement_reflns_used 16000
_cell_measurement_temperature 100(2)
_cell_measurement_theta_max 24.993
_cell_measurement_theta_min 1.600
_cell_volume 3441.6(13)
_computing_cell_refinement 'XDS (Kabsch, 1993)'
_computing_data_collection 'BlueIce (McPhillips, et al., 2002)'
_computing_data_reduction 'XDS (Kabsch, 1993)'
_computing_molecular_graphics 'Olex2 (Dolomanov et al., 2009)'
_computing_publication_material 'Olex2 (Dolomanov et al., 2009)'
_computing_structure_refinement 'ShelXL (Sheldrick, 2015)'
_computing_structure_solution 'ShelXT (Sheldrick, 2015)'
_diffrn_ambient_temperature 100(2)
_diffrn_measured_fraction_theta_full 0.974
_diffrn_measured_fraction_theta_max 0.974
_diffrn_measurement_device_type 'Eiger Detector'
_diffrn_measurement_method '\p  scans'
_diffrn_radiation_type 'silicon double crystal monochromated synchrotron'
_diffrn_radiation_wavelength 0.71099
_diffrn_reflns_av_R_equivalents 0.0704
_diffrn_reflns_av_unetI/netI 0.0492
_diffrn_reflns_Laue_measured_fraction_full 0.974
_diffrn_reflns_Laue_measured_fraction_max 0.974
_diffrn_reflns_limit_h_max 15
_diffrn_reflns_limit_h_min -15
_diffrn_reflns_limit_k_max 11
_diffrn_reflns_limit_k_min -11
_diffrn_reflns_limit_l_max 31
_diffrn_reflns_limit_l_min -31
_diffrn_reflns_number 19460
_diffrn_reflns_point_group_measured_fraction_full 0.974
_diffrn_reflns_point_group_measured_fraction_max 0.974
_diffrn_reflns_theta_full 24.993
_diffrn_reflns_theta_max 24.993
_diffrn_reflns_theta_min 1.600
_diffrn_source 'Australian Synchrotron MX2'
_exptl_absorpt_coefficient_mu 54.751
_exptl_absorpt_correction_T_max 0.4343
_exptl_absorpt_correction_T_min 0.2295
_exptl_absorpt_correction_type multi-scan
_exptl_absorpt_process_details
;
SADABS-2012/1 (Bruker,2012) was used for absorption correction.
wR2(int) was 0.2047 before and 0.0814 after correction.
The Ratio of minimum to maximum transmission is 0.5284.
The \l/2 correction factor is 0.0015.
;
_exptl_crystal_colour orange
_exptl_crystal_density_diffrn 6.689
_exptl_crystal_description plate
_exptl_crystal_F_000 5696
_exptl_crystal_size_max 0.015
_exptl_crystal_size_mid 0.010
_exptl_crystal_size_min 0.005
_refine_diff_density_max 3.749
_refine_diff_density_min -2.753
_refine_diff_density_rms 0.495
_refine_ls_extinction_method none
_refine_ls_goodness_of_fit_ref 1.079
_refine_ls_hydrogen_treatment undef
_refine_ls_matrix_type full
_refine_ls_number_parameters 249
_refine_ls_number_reflns 2931
_refine_ls_number_restraints 0
_refine_ls_restrained_S_all 1.079
_refine_ls_R_factor_all 0.0361
_refine_ls_R_factor_gt 0.0347
_refine_ls_shift/su_max 0.001
_refine_ls_shift/su_mean 0.000
_refine_ls_structure_factor_coef Fsqd
_refine_ls_weighting_details 'w=1/[\s^2^(Fo^2^)+(0.0564P)^2^+9.4959P] where P=(Fo^2^+2Fc^2^)/3'
_refine_ls_weighting_scheme calc
_refine_ls_wR_factor_gt 0.0916
_refine_ls_wR_factor_ref 0.0931
_reflns_Friedel_coverage 0.000
_reflns_number_gt 2738
_reflns_number_total 2931
_reflns_threshold_expression 'I > 2\s(I)'
_cod_data_source_file d1nj05101f1.cif
_cod_data_source_block c2byc_a
_cod_depositor_comments 'Adding full bibliography for 7061133.cif.'
_cod_original_cell_volume 3441.5(13)
_cod_original_sg_symbol_H-M 'C 2/c'
_cod_original_formula_sum 'O21 Sr U5.50'
_cod_database_code 7061133
_shelx_shelxl_version_number 2014/7
_shelx_space_group_comment
;
The symmetry employed for this shelxl refinement is uniquely defined
by the following loop, which should always be used as a source of
symmetry information in preference to the above space-group names.
They are only intended as comments.
;
_olex2_refinement_description
;
;
_olex2_submission_special_instructions 'No special instructions were received'

loop_
_space_group_symop_operation_xyz
'x, y, z'
'-x, y, -z+1/2'
'x+1/2, y+1/2, z'
'-x+1/2, y+1/2, -z+1/2'
'-x, -y, -z'
'x, -y, z-1/2'
'-x+1/2, -y+1/2, -z'
'x+1/2, -y+1/2, z-1/2'

loop_
_atom_site_label
_atom_site_type_symbol
_atom_site_fract_x
_atom_site_fract_y
_atom_site_fract_z
_atom_site_U_iso_or_equiv
_atom_site_adp_type
_atom_site_occupancy
_atom_site_site_symmetry_order
_atom_site_calc_flag
_atom_site_refinement_flags_posn
_atom_site_refinement_flags_adp
_atom_site_refinement_flags_occupancy
_atom_site_disorder_assembly
_atom_site_disorder_group
U1 U 0.49212(3) 0.33804(4) 0.46952(2) 0.02158(15) Uani 1 1 d . . . . .
U2 U 0.76564(3) 0.42146(4) 0.52776(2) 0.01867(15) Uani 1 1 d . . . . .
U3 U 0.78995(3) 0.72354(4) 0.64428(2) 0.01730(14) Uani 1 1 d . . . . .
U4 U 0.55431(3) 0.94956(4) 0.64263(2) 0.01922(15) Uani 1 1 d . . . . .
U5 U 0.76636(3) 0.90702(4) 0.76566(2) 0.02011(15) Uani 1 1 d . . . . .
U6 U 1.0000 0.63701(5) 0.7500 0.01649(16) Uani 1 2 d S T P . .
Sr1 Sr 0.32810(8) 0.63278(11) 0.62665(5) 0.0243(3) Uani 1 1 d . . . . .
O1 O 0.4727(7) 0.2479(9) 0.5273(4) 0.033(2) Uani 1 1 d . . . . .
O2 O 0.5045(6) 0.4164(8) 0.4078(3) 0.0287(19) Uani 1 1 d . . . . .
O3 O 0.3995(6) 0.5067(8) 0.4842(3) 0.0240(18) Uani 1 1 d . . . . .
O4 O 0.3691(6) 0.1974(8) 0.4159(3) 0.0273(18) Uani 1 1 d . . . . .
O5 O 0.6522(6) 0.2737(8) 0.4763(4) 0.0271(19) Uani 1 1 d . . . . .
O6 O 0.7498(6) 0.3540(8) 0.5894(3) 0.029(2) Uani 1 1 d . . . . .
O7 O 0.7828(6) 0.4865(9) 0.4652(3) 0.0265(18) Uani 1 1 d . . . . .
O8 O 0.7894(7) 0.6371(8) 0.5636(4) 0.033(2) Uani 1 1 d . . . . .
O9 O 0.7362(6) 0.5714(8) 0.6640(3) 0.0256(19) Uani 1 1 d . . . . .
O10 O 0.8463(6) 0.8746(8) 0.6263(3) 0.0233(17) Uani 1 1 d . . . . .
O11 O 0.4665(6) 0.8229(8) 0.6517(3) 0.0258(19) Uani 1 1 d . . . . .
O12 O 0.6394(6) 1.0755(8) 0.6292(3) 0.0243(18) Uani 1 1 d . . . . .
O13 O 0.4500(6) 0.9629(10) 0.5593(4) 0.038(2) Uani 1 1 d . . . . .
O14 O 0.6892(6) 0.8302(8) 0.6864(3) 0.0241(17) Uani 1 1 d . . . . .
O15 O 0.7115(6) 0.7824(8) 0.7993(3) 0.0262(18) Uani 1 1 d . . . . .
O16 O 0.8236(7) 1.0330(8) 0.7343(4) 0.037(2) Uani 1 1 d . . . . .
O17 O 0.9171(7) 0.8678(9) 0.8426(4) 0.036(2) Uani 1 1 d . . . . .
O18 O 0.9512(6) 0.6199(8) 0.6665(3) 0.0224(17) Uani 1 1 d . . . . .
O19 O 0.8972(6) 0.4985(8) 0.7648(3) 0.0213(17) Uani 1 1 d . . . . .
O20 O 1.1220(6) 0.7676(7) 0.7655(3) 0.0236(17) Uani 1 1 d . . . . .
O21 O 0.4928(14) 0.5863(17) 0.6976(8) 0.110(6) Uani 1 1 d . . . . .

loop_
_atom_site_aniso_label
_atom_site_aniso_U_11
_atom_site_aniso_U_22
_atom_site_aniso_U_33
_atom_site_aniso_U_23
_atom_site_aniso_U_13
_atom_site_aniso_U_12
U1 0.0141(2) 0.0246(3) 0.0257(3) -0.00178(17) 0.00377(18) -0.00088(15)
U2 0.0134(2) 0.0202(3) 0.0220(3) -0.00175(15) 0.00317(18) 0.00234(15)
U3 0.0120(2) 0.0175(3) 0.0228(3) 0.00095(15) 0.00475(17) 0.00074(14)
U4 0.0112(2) 0.0231(3) 0.0238(3) -0.00272(16) 0.00516(17) -0.00088(15)
U5 0.0144(2) 0.0192(3) 0.0269(3) -0.00160(16) 0.00495(18) 0.00319(15)
U6 0.0091(3) 0.0176(3) 0.0227(3) 0.000 0.0035(2) 0.000
Sr1 0.0156(5) 0.0212(6) 0.0365(7) -0.0025(5) 0.0071(5) -0.0009(4)
O1 0.030(5) 0.035(5) 0.032(5) 0.004(4) 0.003(4) -0.001(4)
O2 0.024(4) 0.038(5) 0.023(5) 0.001(3) 0.004(4) -0.002(4)
O3 0.016(4) 0.027(5) 0.029(5) -0.003(4) 0.005(3) -0.002(3)
O4 0.028(4) 0.026(5) 0.031(5) -0.004(4) 0.014(4) 0.003(3)
O5 0.018(4) 0.023(5) 0.039(5) -0.004(4) 0.003(4) 0.006(3)
O6 0.029(5) 0.035(5) 0.018(4) 0.000(3) -0.002(4) 0.008(4)
O7 0.015(4) 0.034(5) 0.029(5) -0.003(4) 0.002(3) 0.002(3)
O8 0.029(5) 0.025(5) 0.042(6) -0.008(4) 0.000(4) -0.001(3)
O9 0.021(4) 0.031(5) 0.026(5) 0.002(3) 0.007(3) -0.002(3)
O10 0.019(4) 0.025(4) 0.027(5) 0.005(3) 0.006(3) -0.003(3)
O11 0.015(4) 0.028(5) 0.038(5) -0.008(4) 0.012(4) -0.007(3)
O12 0.013(4) 0.032(5) 0.030(5) 0.001(3) 0.008(3) 0.000(3)
O13 0.017(4) 0.062(6) 0.031(5) 0.006(4) -0.005(4) -0.004(4)
O14 0.020(4) 0.026(4) 0.027(5) -0.002(3) 0.007(3) 0.002(3)
O15 0.025(4) 0.028(5) 0.023(5) -0.001(3) 0.001(3) -0.001(3)
O16 0.027(5) 0.016(4) 0.071(7) 0.004(4) 0.021(5) -0.007(3)
O17 0.023(4) 0.033(5) 0.049(6) -0.008(4) 0.000(4) 0.002(4)
O18 0.019(4) 0.029(5) 0.019(4) -0.004(3) 0.005(3) 0.003(3)
O19 0.011(3) 0.024(4) 0.027(4) -0.002(3) 0.001(3) -0.008(3)
O20 0.029(4) 0.015(4) 0.028(5) 0.001(3) 0.008(3) -0.001(3)
O21 0.093(13) 0.124(15) 0.120(16) 0.028(11) 0.035(11) 0.040(11)

loop_
_atom_type_symbol
_atom_type_description
_atom_type_scat_dispersion_real
_atom_type_scat_dispersion_imag
_atom_type_scat_source
O O 0.0106 0.0060 'International Tables Vol C Tables 4.2.6.8 and 6.1.1.4'
Sr Sr -1.5307 3.2498 'International Tables Vol C Tables 4.2.6.8 and 6.1.1.4'
U U -9.6767 9.6646 'International Tables Vol C Tables 4.2.6.8 and 6.1.1.4'

loop_
_geom_angle_atom_site_label_1
_geom_angle_atom_site_label_2
_geom_angle_atom_site_label_3
_geom_angle
_geom_angle_site_symmetry_1
_geom_angle_site_symmetry_3
_geom_angle_publ_flag
U1 U1 U2 70.089(17) 5_666 . ?
U1 U1 U4 160.84(2) 5_666 5_666 ?
U1 U1 Sr1 103.46(2) 5_666 5_666 ?
U2 U1 U4 115.69(2) . 5_666 ?
U2 U1 Sr1 63.60(3) . 5_666 ?
Sr1 U1 U4 66.58(2) 5_666 5_666 ?
O1 U1 U1 95.5(3) . 5_666 ?
O1 U1 U2 94.8(3) . . ?
O1 U1 U4 101.9(3) . 5_666 ?
O1 U1 Sr1 143.1(3) . 5_666 ?
O1 U1 O2 174.7(4) . . ?
O1 U1 O3 93.3(4) . . ?
O1 U1 O3 95.7(3) . 5_666 ?
O1 U1 O4 88.8(4) . . ?
O1 U1 O5 95.6(4) . . ?
O2 U1 U1 89.1(3) . 5_666 ?
O2 U1 U2 89.3(3) . . ?
O2 U1 U4 73.1(3) . 5_666 ?
O2 U1 Sr1 37.1(3) . 5_666 ?
O2 U1 O3 88.8(3) . . ?
O2 U1 O3 89.7(3) . 5_666 ?
O2 U1 O4 85.9(3) . . ?
O2 U1 O5 85.6(4) . . ?
O3 U1 U1 36.5(2) . 5_666 ?
O3 U1 U1 34.80(19) 5_666 5_666 ?
O3 U1 U2 106.6(2) . . ?
O3 U1 U2 35.30(19) 5_666 . ?
O3 U1 U4 133.2(2) . 5_666 ?
O3 U1 U4 147.88(19) 5_666 5_666 ?
O3 U1 Sr1 120.6(2) . 5_666 ?
O3 U1 Sr1 83.2(2) 5_666 5_666 ?
O3 U1 O3 71.3(3) . 5_666 ?
O3 U1 O4 103.6(3) . . ?
O3 U1 O4 173.4(3) 5_666 . ?
O4 U1 U1 139.98(19) . 5_666 ?
O4 U1 U2 149.29(19) . . ?
O4 U1 U4 34.31(18) . 5_666 ?
O4 U1 Sr1 96.12(19) . 5_666 ?
O5 U1 U1 106.0(2) . 5_666 ?
O5 U1 U2 36.1(2) . . ?
O5 U1 U4 80.3(2) . 5_666 ?
O5 U1 Sr1 48.9(2) . 5_666 ?
O5 U1 O3 142.2(3) . . ?
O5 U1 O3 71.3(3) . 5_666 ?
O5 U1 O4 113.2(3) . . ?
U1 U2 U2 67.482(16) . 7_656 ?
U1 U2 Sr1 98.23(3) . 3_545 ?
U1 U2 Sr1 59.94(3) . 5_666 ?
U2 U2 Sr1 62.86(3) 7_656 3_545 ?
U2 U2 Sr1 59.94(2) 7_656 5_666 ?
Sr1 U2 Sr1 122.80(2) 3_545 5_666 ?
O3 U2 U1 35.7(2) 5_666 . ?
O3 U2 U2 103.1(2) 5_666 7_656 ?
O3 U2 Sr1 80.4(2) 5_666 5_666 ?
O3 U2 Sr1 113.0(2) 5_666 3_545 ?
O3 U2 O5 69.4(3) 5_666 . ?
O3 U2 O5 137.2(3) 5_666 7_656 ?
O3 U2 O8 78.2(3) 5_666 . ?
O3 U2 O13 149.2(3) 5_666 3_545 ?
O5 U2 U1 102.5(2) 7_656 . ?
O5 U2 U1 33.76(19) . . ?
O5 U2 U2 35.7(2) 7_656 7_656 ?
O5 U2 U2 34.79(19) . 7_656 ?
O5 U2 Sr1 84.8(2) . 3_545 ?
O5 U2 Sr1 46.5(2) . 5_666 ?
O5 U2 Sr1 48.6(2) 7_656 3_545 ?
O5 U2 Sr1 82.9(2) 7_656 5_666 ?
O5 U2 O5 70.5(3) 7_656 . ?
O5 U2 O8 143.1(3) 7_656 . ?
O5 U2 O8 146.5(3) . . ?
O5 U2 O13 140.9(3) . 3_545 ?
O5 U2 O13 73.2(3) 7_656 3_545 ?
O6 U2 U1 88.8(3) . . ?
O6 U2 U2 88.1(3) . 7_656 ?
O6 U2 Sr1 33.7(3) . 3_545 ?
O6 U2 Sr1 141.1(3) . 5_666 ?
O6 U2 O3 86.7(3) . 5_666 ?
O6 U2 O5 94.5(4) . . ?
O6 U2 O5 82.2(3) . 7_656 ?
O6 U2 O7 178.8(4) . . ?
O6 U2 O8 91.8(4) . . ?
O6 U2 O13 94.3(4) . 3_545 ?
O7 U2 U1 91.4(2) . . ?
O7 U2 U2 90.9(3) . 7_656 ?
O7 U2 Sr1 145.2(3) . 3_545 ?
O7 U2 Sr1 38.4(3) . 5_666 ?
O7 U2 O3 94.1(3) . 5_666 ?
O7 U2 O5 96.6(3) . 7_656 ?
O7 U2 O5 84.9(3) . . ?
O7 U2 O8 89.2(4) . . ?
O7 U2 O13 85.5(3) . 3_545 ?
O8 U2 U1 113.8(2) . . ?
O8 U2 U2 178.7(2) . 7_656 ?
O8 U2 Sr1 116.5(2) . 3_545 ?
O8 U2 Sr1 120.7(2) . 5_666 ?
O8 U2 O13 71.0(3) . 3_545 ?
O13 U2 U1 174.3(2) 3_545 . ?
O13 U2 U2 107.8(3) 3_545 7_656 ?
O13 U2 Sr1 81.8(2) 3_545 3_545 ?
O13 U2 Sr1 115.3(2) 3_545 5_666 ?
U4 U3 Sr1 62.084(19) . 3 ?
U5 U3 U4 59.57(3) . . ?
U5 U3 Sr1 68.78(2) . 3 ?
U6 U3 U4 130.079(19) . . ?
U6 U3 U5 70.60(2) . . ?
U6 U3 Sr1 103.59(2) . 3 ?
O4 U3 U4 39.27(18) 5_666 . ?
O4 U3 U5 98.84(18) 5_666 . ?
O4 U3 U6 169.22(18) 5_666 . ?
O4 U3 Sr1 73.52(19) 5_666 3 ?
O8 U3 U4 112.6(2) . . ?
O8 U3 U5 171.3(2) . . ?
O8 U3 U6 117.4(2) . . ?
O8 U3 Sr1 104.7(2) . 3 ?
O8 U3 O4 73.3(3) . 5_666 ?
O8 U3 O18 82.4(3) . . ?
O8 U3 O20 150.4(3) . 2_756 ?
O9 U3 U4 98.0(3) . . ?
O9 U3 U5 94.0(3) . . ?
O9 U3 U6 81.9(3) . . ?
O9 U3 Sr1 158.2(3) . 3 ?
O9 U3 O4 97.1(3) . 5_666 ?
O9 U3 O8 90.8(3) . . ?
O9 U3 O14 87.5(3) . . ?
O9 U3 O18 86.7(3) . . ?
O9 U3 O20 90.9(3) . 2_756 ?
O10 U3 U4 82.8(2) . . ?
O10 U3 U5 85.2(3) . . ?
O10 U3 U6 96.5(2) . . ?
O10 U3 Sr1 22.1(3) . 3 ?
O10 U3 O4 84.4(3) . 5_666 ?
O10 U3 O8 90.1(3) . . ?
O10 U3 O9 178.4(4) . . ?
O10 U3 O14 92.6(3) . . ?
O10 U3 O18 92.1(3) . . ?
O10 U3 O20 87.6(3) . 2_756 ?
O14 U3 U4 29.9(2) . . ?
O14 U3 U5 32.4(2) . . ?
O14 U3 U6 101.0(2) . . ?
O14 U3 Sr1 70.8(2) . 3 ?
O14 U3 O4 68.2(3) . 5_666 ?
O14 U3 O8 140.9(3) . . ?
O14 U3 O18 136.4(3) . . ?
O14 U3 O20 68.7(3) . 2_756 ?
O18 U3 U4 164.10(19) . . ?
O18 U3 U5 105.10(19) . . ?
O18 U3 U6 35.33(19) . . ?
O18 U3 Sr1 110.2(2) . 3 ?
O18 U3 O4 155.5(3) . 5_666 ?
O18 U3 O20 68.2(3) . 2_756 ?
O20 U3 U4 96.48(19) 2_756 . ?
O20 U3 U5 36.95(19) 2_756 . ?
O20 U3 U6 33.99(19) 2_756 . ?
O20 U3 Sr1 83.14(18) 2_756 3 ?
O20 U3 O4 135.7(3) 2_756 5_666 ?
U1 U4 Sr1 103.92(3) 5_666 3 ?
U3 U4 U1 64.83(2) . 5_666 ?
U3 U4 Sr1 63.10(2) . 3 ?
U5 U4 U1 119.31(2) . 5_666 ?
U5 U4 U3 58.609(19) . . ?
U5 U4 Sr1 68.87(3) . 3 ?
U6 U4 U1 156.064(15) 3_455 5_666 ?
U6 U4 U3 127.53(2) 3_455 . ?
U6 U4 U5 68.925(17) 3_455 . ?
U6 U4 Sr1 100.00(3) 3_455 3 ?
O4 U4 U1 32.25(19) 5_666 5_666 ?
O4 U4 U3 38.45(19) 5_666 . ?
O4 U4 U5 97.05(19) 5_666 . ?
O4 U4 U6 165.97(19) 5_666 3_455 ?
O4 U4 Sr1 73.96(19) 5_666 3 ?
O11 U4 U1 65.4(3) . 5_666 ?
O11 U4 U3 97.0(3) . . ?
O11 U4 U5 100.8(3) . . ?
O11 U4 U6 91.5(3) . 3_455 ?
O11 U4 Sr1 160.0(3) . 3 ?
O11 U4 O4 91.1(3) . 5_666 ?
O11 U4 O12 176.4(4) . . ?
O11 U4 O13 84.1(4) . . ?
O11 U4 O14 90.7(3) . . ?
O11 U4 O18 93.3(3) . 3_455 ?
O11 U4 O19 92.9(3) . 4_656 ?
O12 U4 U1 111.7(3) . 5_666 ?
O12 U4 U3 83.2(2) . . ?
O12 U4 U5 82.4(3) . . ?
O12 U4 U6 91.2(3) . 3_455 ?
O12 U4 Sr1 20.6(2) . 3 ?
O12 U4 O4 86.9(3) . 5_666 ?
O12 U4 O13 92.5(4) . . ?
O12 U4 O14 91.1(3) . . ?
O12 U4 O18 87.6(3) . 3_455 ?
O12 U4 O19 90.7(3) . 4_656 ?
O13 U4 U1 53.4(3) . 5_666 ?
O13 U4 U3 110.9(2) . . ?
O13 U4 U5 168.7(2) . . ?
O13 U4 U6 121.5(3) . 3_455 ?
O13 U4 Sr1 103.3(2) . 3 ?
O13 U4 O4 72.5(3) . 5_666 ?
O13 U4 O18 86.9(3) . 3_455 ?
O13 U4 O19 154.6(3) . 4_656 ?
O14 U4 U1 87.3(2) . 5_666 ?
O14 U4 U3 29.1(2) . . ?
O14 U4 U5 32.2(2) . . ?
O14 U4 U6 99.5(2) . 3_455 ?
O14 U4 Sr1 71.4(2) . 3 ?
O14 U4 O4 66.6(3) . 5_666 ?
O14 U4 O13 138.7(3) . . ?
O14 U4 O18 134.4(3) . 3_455 ?
O14 U4 O19 66.4(3) . 4_656 ?
O18 U4 U1 134.96(19) 3_455 5_666 ?
O18 U4 U3 160.21(19) 3_455 . ?
O18 U4 U5 102.87(19) 3_455 . ?
O18 U4 U6 34.97(19) 3_455 3_455 ?
O18 U4 Sr1 105.5(2) 3_455 3 ?
O18 U4 O4 158.4(3) 3_455 5_666 ?
O18 U4 O19 68.0(3) 3_455 4_656 ?
O19 U4 U1 146.12(18) 4_656 5_666 ?
O19 U4 U3 94.51(17) 4_656 . ?
O19 U4 U5 36.21(17) 4_656 . ?
O19 U4 U6 33.20(17) 4_656 3_455 ?
O19 U4 Sr1 88.07(19) 4_656 3 ?
O19 U4 O4 132.9(3) 4_656 5_666 ?
U3 U5 U4 61.820(18) . . ?
U3 U5 Sr1 108.66(2) . 2_656 ?
U4 U5 Sr1 110.77(2) . 2_656 ?
O9 U5 U3 167.17(19) 4_656 . ?
O9 U5 U4 114.71(19) 4_656 . ?
O9 U5 Sr1 84.17(19) 4_656 2_656 ?
O9 U5 O17 70.1(3) 4_656 . ?
O14 U5 U3 31.92(19) . . ?
O14 U5 U4 32.4(2) . . ?
O14 U5 Sr1 103.7(2) . 2_656 ?
O14 U5 O9 147.0(3) . 4_656 ?
O14 U5 O17 142.9(3) . . ?
O14 U5 O19 68.0(3) . 4_656 ?
O14 U5 O20 70.0(3) . 2_756 ?
O15 U5 U3 100.6(3) . . ?
O15 U5 U4 101.0(3) . . ?
O15 U5 Sr1 10.7(3) . 2_656 ?
O15 U5 O9 92.1(3) . 4_656 ?
O15 U5 O14 93.2(3) . . ?
O15 U5 O17 80.5(3) . . ?
O15 U5 O19 89.9(3) . 4_656 ?
O15 U5 O20 96.0(3) . 2_756 ?
O16 U5 U3 80.9(3) . . ?
O16 U5 U4 80.8(3) . . ?
O16 U5 Sr1 167.4(3) . 2_656 ?
O16 U5 O9 86.3(4) . 4_656 ?
O16 U5 O14 88.8(4) . . ?
O16 U5 O15 178.0(4) . . ?
O16 U5 O17 97.8(4) . . ?
O16 U5 O19 91.0(3) . 4_656 ?
O16 U5 O20 84.5(4) . 2_756 ?
O17 U5 U3 113.1(2) . . ?
O17 U5 U4 174.8(2) . . ?
O17 U5 Sr1 71.1(2) . 2_656 ?
O19 U5 U3 99.1(2) 4_656 . ?
O19 U5 U4 37.6(2) 4_656 . ?
O19 U5 Sr1 95.4(2) 4_656 2_656 ?
O19 U5 O9 79.5(3) 4_656 4_656 ?
O19 U5 O17 147.6(3) 4_656 . ?
O20 U5 U3 38.8(2) 2_756 . ?
O20 U5 U4 100.5(2) 2_756 . ?
O20 U5 Sr1 97.8(2) 2_756 2_656 ?
O20 U5 O9 141.5(3) 2_756 4_656 ?
O20 U5 O17 74.3(3) 2_756 . ?
O20 U5 O19 137.8(3) 2_756 4_656 ?
U3 U6 U3 151.44(2) . 2_756 ?
U3 U6 U4 118.386(17) 2_756 3_545 ?
U3 U6 U4 118.387(17) . 4_646 ?
U3 U6 U4 77.643(19) 2_756 4_646 ?
U3 U6 U4 77.64(2) . 3_545 ?
U4 U6 U4 116.01(3) 3_545 4_646 ?
O18 U6 U3 144.6(2) . 2_756 ?
O18 U6 U3 144.6(2) 2_756 . ?
O18 U6 U3 39.2(2) . . ?
O18 U6 U3 39.2(2) 2_756 2_756 ?
O18 U6 U4 133.2(2) 2_756 3_545 ?
O18 U6 U4 39.6(2) 2_756 4_646 ?
O18 U6 U4 39.6(2) . 3_545 ?
O18 U6 U4 133.2(2) . 4_646 ?
O18 U6 O18 170.7(4) 2_756 . ?
O19 U6 U3 117.3(2) . 2_756 ?
O19 U6 U3 83.0(2) 2_756 2_756 ?
O19 U6 U3 83.0(2) . . ?
O19 U6 U3 117.3(2) 2_756 . ?
O19 U6 U4 39.9(2) 2_756 3_545 ?
O19 U6 U4 92.5(2) 2_756 4_646 ?
O19 U6 U4 92.5(2) . 3_545 ?
O19 U6 U4 39.9(2) . 4_646 ?
O19 U6 O18 94.3(3) . . ?
O19 U6 O18 79.3(3) . 2_756 ?
O19 U6 O18 94.3(3) 2_756 2_756 ?
O19 U6 O18 79.3(3) 2_756 . ?
O19 U6 O19 93.7(4) 2_756 . ?
O19 U6 O20 158.1(3) 2_756 2_756 ?
O19 U6 O20 87.3(3) . 2_756 ?
O19 U6 O20 87.3(3) 2_756 . ?
O19 U6 O20 158.1(3) . . ?
O20 U6 U3 41.1(2) 2_756 . ?
O20 U6 U3 115.9(2) . . ?
O20 U6 U3 115.9(2) 2_756 2_756 ?
O20 U6 U3 41.1(2) . 2_756 ?
O20 U6 U4 102.0(2) . 3_545 ?
O20 U6 U4 118.3(2) . 4_646 ?
O20 U6 U4 102.0(2) 2_756 4_646 ?
O20 U6 U4 118.3(2) 2_756 3_545 ?
O20 U6 O18 78.9(3) 2_756 . ?
O20 U6 O18 78.9(3) . 2_756 ?
O20 U6 O18 107.3(3) . . ?
O20 U6 O18 107.3(3) 2_756 2_756 ?
O20 U6 O20 99.9(4) 2_756 . ?
U1 Sr1 U2 64.99(2) 5_666 3_455 ?
O2 Sr1 U1 24.99(19) 5_666 5_666 ?
O2 Sr1 U2 89.22(19) 5_666 3_455 ?
O2 Sr1 O5 59.2(2) 5_666 5_666 ?
O2 Sr1 O7 86.9(3) 5_666 5_666 ?
O2 Sr1 O10 74.0(3) 5_666 3_445 ?
O2 Sr1 O11 68.3(3) 5_666 . ?
O2 Sr1 O16 117.0(3) 5_666 3_445 ?
O5 Sr1 U1 34.48(15) 5_666 5_666 ?
O5 Sr1 U2 35.82(15) 5_666 3_455 ?
O5 Sr1 O16 176.1(2) 5_666 3_445 ?
O6 Sr1 U1 86.7(2) 3_455 5_666 ?
O6 Sr1 U2 22.9(2) 3_455 3_455 ?
O6 Sr1 O2 109.7(3) 3_455 5_666 ?
O6 Sr1 O5 58.6(2) 3_455 5_666 ?
O6 Sr1 O7 88.0(3) 3_455 5_666 ?
O6 Sr1 O10 153.9(3) 3_455 3_445 ?
O6 Sr1 O11 69.8(3) 3_455 . ?
O6 Sr1 O12 84.0(3) 3_455 3_445 ?
O6 Sr1 O15 68.9(3) 3_455 2_656 ?
O6 Sr1 O16 123.9(3) 3_455 3_445 ?
O7 Sr1 U1 75.96(17) 5_666 5_666 ?
O7 Sr1 U2 76.35(18) 5_666 3_455 ?
O7 Sr1 O5 59.3(2) 5_666 5_666 ?
O7 Sr1 O16 122.7(3) 5_666 3_445 ?
O10 Sr1 U1 90.19(17) 3_445 5_666 ?
O10 Sr1 U2 139.27(18) 3_445 3_455 ?
O10 Sr1 O5 107.1(2) 3_445 5_666 ?
O10 Sr1 O7 66.1(3) 3_445 5_666 ?
O10 Sr1 O11 132.0(2) 3_445 . ?
O10 Sr1 O16 71.8(3) 3_445 3_445 ?
O11 Sr1 U1 66.84(18) . 5_666 ?
O11 Sr1 U2 69.16(19) . 3_455 ?
O11 Sr1 O5 77.8(2) . 5_666 ?
O11 Sr1 O7 137.1(3) . 5_666 ?
O11 Sr1 O16 100.0(3) . 3_445 ?
O12 Sr1 U1 141.35(19) 3_445 5_666 ?
O12 Sr1 U2 97.15(18) 3_445 3_455 ?
O12 Sr1 O2 149.9(3) 3_445 5_666 ?
O12 Sr1 O5 112.7(2) 3_445 5_666 ?
O12 Sr1 O7 66.3(3) 3_445 5_666 ?
O12 Sr1 O10 82.3(3) 3_445 3_445 ?
O12 Sr1 O11 141.3(2) 3_445 . ?
O12 Sr1 O15 75.7(3) 3_445 2_656 ?
O12 Sr1 O16 71.1(3) 3_445 3_445 ?
O15 Sr1 U1 134.31(18) 2_656 5_666 ?
O15 Sr1 U2 90.24(18) 2_656 3_455 ?
O15 Sr1 O2 133.9(3) 2_656 5_666 ?
O15 Sr1 O5 124.7(2) 2_656 5_666 ?
O15 Sr1 O7 137.3(2) 2_656 5_666 ?
O15 Sr1 O10 128.2(3) 2_656 3_445 ?
O15 Sr1 O11 68.6(3) 2_656 . ?
O15 Sr1 O16 56.8(2) 2_656 3_445 ?
O16 Sr1 U1 141.62(17) 3_445 5_666 ?
O16 Sr1 U2 146.50(17) 3_445 3_455 ?
O21 Sr1 U1 86.1(4) . 5_666 ?
O21 Sr1 U2 129.7(4) . 3_455 ?
O21 Sr1 O2 64.1(5) . 5_666 ?
O21 Sr1 O5 119.0(5) . 5_666 ?
O21 Sr1 O6 129.7(4) . 3_455 ?
O21 Sr1 O7 137.5(4) . 5_666 ?
O21 Sr1 O10 75.9(4) . 3_445 ?
O21 Sr1 O11 61.6(4) . . ?
O21 Sr1 O12 127.7(5) . 3_445 ?
O21 Sr1 O15 81.6(5) . 2_656 ?
O21 Sr1 O16 57.1(5) . 3_445 ?
U1 O2 Sr1 117.9(4) . 5_666 ?
U1 O3 U1 108.7(3) . 5_666 ?
U1 O3 U2 142.3(4) . 5_666 ?
U2 O3 U1 109.0(3) 5_666 5_666 ?
U1 O4 U3 123.8(3) . 5_666 ?
U1 O4 U4 113.4(3) . 5_666 ?
U3 O4 U4 102.3(3) 5_666 5_666 ?
U1 O5 U2 136.2(4) . 7_656 ?
U1 O5 U2 110.1(3) . . ?
U1 O5 Sr1 96.6(3) . 5_666 ?
U2 O5 U2 109.5(3) 7_656 . ?
U2 O5 Sr1 95.6(3) 7_656 5_666 ?
U2 O5 Sr1 98.1(3) . 5_666 ?
U2 O6 Sr1 123.4(4) . 3_545 ?
U2 O7 Sr1 117.7(4) . 5_666 ?
U3 O8 U2 133.8(4) . . ?
U3 O9 U5 148.0(4) . 4_646 ?
U3 O10 Sr1 142.9(4) . 3 ?
U4 O11 Sr1 158.5(4) . . ?
U4 O12 Sr1 145.3(4) . 3 ?
U4 O13 U2 130.7(4) . 3_455 ?
U3 O14 U4 121.0(4) . . ?
U3 O14 U5 115.6(3) . . ?
U5 O14 U4 115.4(3) . . ?
U5 O15 Sr1 162.0(4) . 2_656 ?
U5 O16 Sr1 140.8(5) . 3 ?
U3 O18 U4 144.4(4) . 3_545 ?
U6 O18 U3 105.4(3) . . ?
U6 O18 U4 105.5(3) . 3_545 ?
U5 O19 U4 106.2(3) 4_646 4_646 ?
U6 O19 U4 106.9(3) . 4_646 ?
U6 O19 U5 144.6(4) . 4_646 ?
U5 O20 U3 104.3(3) 2_756 2_756 ?
U6 O20 U3 104.9(3) . 2_756 ?
U6 O20 U5 149.0(4) . 2_756 ?

loop_
_geom_bond_atom_site_label_1
_geom_bond_atom_site_label_2
_geom_bond_distance
_geom_bond_site_symmetry_2
_geom_bond_publ_flag
U1 U1 3.6445(10) 5_666 ?
U1 U2 3.7085(12) . ?
U1 U4 4.0882(9) 5_666 ?
U1 Sr1 3.8503(15) 5_666 ?
U1 O1 1.834(9) . ?
U1 O2 1.840(9) . ?
U1 O3 2.290(8) 5_666 ?
U1 O3 2.196(8) . ?
U1 O4 2.378(8) . ?
U1 O5 2.195(8) . ?
U2 U2 3.7643(10) 7_656 ?
U2 Sr1 3.8757(14) 3_545 ?
U2 Sr1 3.9848(16) 5_666 ?
U2 O3 2.266(8) 5_666 ?
U2 O5 2.279(8) 7_656 ?
U2 O5 2.329(8) . ?
U2 O6 1.805(9) . ?
U2 O7 1.826(9) . ?
U2 O8 2.378(8) . ?
U2 O13 2.439(8) 3_545 ?
U3 U4 3.8769(8) . ?
U3 U5 3.7545(8) . ?
U3 U6 3.5669(13) . ?
U3 Sr1 4.2304(14) 3 ?
U3 O4 2.467(8) 5_666 ?
U3 O8 2.282(9) . ?
U3 O9 1.827(8) . ?
U3 O10 1.817(8) . ?
U3 O14 2.202(8) . ?
U3 O18 2.340(8) . ?
U3 O20 2.425(8) 2_756 ?
U4 U1 4.0882(9) 5_666 ?
U4 U5 3.7924(14) . ?
U4 U6 3.5980(8) 3_455 ?
U4 Sr1 4.1916(13) 3 ?
U4 O4 2.512(8) 5_666 ?
U4 O11 1.790(8) . ?
U4 O12 1.795(8) . ?
U4 O13 2.308(9) . ?
U4 O14 2.252(8) . ?
U4 O18 2.378(8) 3_455 ?
U4 O19 2.410(8) 4_656 ?
U5 Sr1 4.3441(14) 2_656 ?
U5 O9 2.490(8) 4_656 ?
U5 O14 2.234(8) . ?
U5 O15 1.790(8) . ?
U5 O16 1.782(9) . ?
U5 O17 2.530(9) . ?
U5 O19 2.333(7) 4_656 ?
U5 O20 2.329(8) 2_756 ?
U6 U3 3.5670(13) 2_756 ?
U6 U4 3.5979(8) 4_646 ?
U6 U4 3.5979(8) 3_545 ?
U6 O18 2.140(8) 2_756 ?
U6 O18 2.140(8) . ?
U6 O19 2.060(7) 2_756 ?
U6 O19 2.060(7) . ?
U6 O20 2.064(8) . ?
U6 O20 2.064(8) 2_756 ?
Sr1 U1 3.8504(15) 5_666 ?
Sr1 U2 3.8757(14) 3_455 ?
Sr1 O2 2.629(9) 5_666 ?
Sr1 O5 2.922(9) 5_666 ?
Sr1 O6 2.576(8) 3_455 ?
Sr1 O7 2.794(8) 5_666 ?
Sr1 O10 2.637(8) 3_445 ?
Sr1 O11 2.647(8) . ?
Sr1 O12 2.590(7) 3_445 ?
Sr1 O15 2.606(8) 2_656 ?
Sr1 O16 3.004(10) 3_445 ?
Sr1 O21 2.574(18) . ?
O2 Sr1 2.629(9) 5_666 ?
O3 U1 2.290(8) 5_666 ?
O3 U2 2.266(7) 5_666 ?
O4 U3 2.467(8) 5_666 ?
O4 U4 2.512(8) 5_666 ?
O5 U2 2.279(8) 7_656 ?
O5 Sr1 2.922(9) 5_666 ?
O6 Sr1 2.576(8) 3_545 ?
O7 Sr1 2.794(8) 5_666 ?
O9 U5 2.490(8) 4_646 ?
O10 Sr1 2.637(8) 3 ?
O12 Sr1 2.590(7) 3 ?
O13 U2 2.439(8) 3_455 ?
O15 Sr1 2.606(8) 2_656 ?
O16 Sr1 3.004(10) 3 ?
O18 U4 2.378(8) 3_545 ?
O19 U4 2.410(8) 4_646 ?
O19 U5 2.333(7) 4_646 ?
O20 U3 2.425(8) 2_756 ?
O20 U5 2.329(8) 2_756 ?
